data_4116377
loop_
_publ_author_name
'Naoki Yoshikawa'
'Yoichi M. A. Yamada'
'Jagattaran Das'
'Hiroaki Sasai'
'Masakatsu Shibasaki'

_publ_section_title
;
 Direct Catalytic Asymmetric Aldol Reaction
;
_journal_name_full 'Journal of the American Chemical Society'
_journal_page_first 4168
_journal_page_last 4178
_journal_paper_doi 10.1021/ja990031y
_journal_volume 121
_journal_year 1999
_chemical_compound_source 'Local laboratory'
_chemical_formula_sum 'C16 H22 O2'
_chemical_formula_weight 246.30
_space_group_IT_number 19
_symmetry_cell_setting orthorhombic
_symmetry_space_group_name_Hall 'P 2ac 2ab'
_symmetry_space_group_name_H-M 'P 21 21 21'
_atom_type_scat_source 'D.Waasmaier&A.Kirfel,Acta Cryst.1995,A51, 416-431'
_cell_angle_alpha 90.000000(0)
_cell_angle_beta 90.000000(0)
_cell_angle_gamma 90.000000(0)
_cell_formula_units_Z 4
_cell_length_a 7.564(2)
_cell_length_b 30.261(9)
_cell_length_c 6.268(3)
_cell_measurement_reflns_used ??
_cell_measurement_temperature 298
_cell_measurement_theta_max ??
_cell_measurement_theta_min 1
_cell_volume 1434.7(9)
_computing_cell_refinement 'MXC(MAC Science)'
_computing_data_collection 'MXC(MAC Science)'
_computing_data_reduction maXus
_computing_molecular_graphics maXus
_computing_publication_material maXus
_computing_structure_refinement maXus
_computing_structure_solution maXus
_diffrn_measurement_device 'Mac Science MXC18'
_diffrn_measurement_method theta/2theta
_diffrn_orient_matrix_type X=UH
_diffrn_orient_matrix_UB_11 0.09223
_diffrn_orient_matrix_UB_12 -0.02276
_diffrn_orient_matrix_UB_13 0.03142
_diffrn_orient_matrix_UB_21 0.09444
_diffrn_orient_matrix_UB_22 0.02280
_diffrn_orient_matrix_UB_23 -0.01861
_diffrn_orient_matrix_UB_31 -0.00733
_diffrn_orient_matrix_UB_32 0.00742
_diffrn_orient_matrix_UB_33 0.15536
_diffrn_radiation_type 'Mo K\a'
_diffrn_radiation_wavelength 0.7107
_diffrn_reflns_limit_h_max 0
_diffrn_reflns_limit_h_min -8
_diffrn_reflns_limit_k_max 35
_diffrn_reflns_limit_k_min 0
_diffrn_reflns_limit_l_max 6
_diffrn_reflns_limit_l_min 0
_diffrn_reflns_number 1017
_diffrn_reflns_theta_max 24.19
_diffrn_standards_decay_% 1.796
_diffrn_standards_interval_count 2570
_diffrn_standards_number 3
_exptl_absorpt_coefficient_mu 0.73
_exptl_absorpt_correction_type none
_exptl_crystal_colour Colourless
_exptl_crystal_density_diffrn 1.140
_exptl_crystal_density_meas 1.261
_exptl_crystal_description Cube
_exptl_crystal_size_max 0.4
_exptl_crystal_size_mid 0.3
_exptl_crystal_size_min 0.3
_refine_diff_density_max 0.32
_refine_diff_density_min -0.23
_refine_ls_extinction_coef 16.412
_refine_ls_extinction_method Larson
_refine_ls_goodness_of_fit_obs 5.227
_refine_ls_hydrogen_treatment refxyz
_refine_ls_number_parameters 212
_refine_ls_number_reflns 752
_refine_ls_R_factor_obs 0.066
_refine_ls_shift/esd_max 10.0349
_refine_ls_shift/esd_mean 1.1837
_refine_ls_structure_factor_coef F
_refine_ls_weighting_scheme 'Count statistics'
_refine_ls_wR_factor_obs 0.067
_reflns_number_observed 752
_reflns_number_total 765
_reflns_observed_criterion refl_observed_if_I_>_2.00_sigma(I)
_cod_data_source_file ja990031y.cif
_cod_data_source_block 980805
_cod_depositor_comments
;
The following automatic conversions were performed:

'_symmetry_cell_setting' value 'Orthorhombic' changed to
'orthorhombic' according to the built-in table from CIF Core
dictionary named 'cif_core.dic' version 2.4.1 from 2010-06-29.

Automatic conversion script
Id: cif_fix_values 1715 2011-07-08 13:25:40Z adriana 
;
_cod_original_sg_symbol_H-M 'P 21 21 21 '
_cod_database_code 4116377

loop_
_symmetry_equiv_pos_as_xyz
+X,+Y,+Z
-X+0.5,-Y,+Z+0.5
+X+0.5,-Y+0.5,-Z
-X,+Y+0.5,-Z+0.5

loop_
_atom_site_label
_atom_site_fract_x
_atom_site_fract_y
_atom_site_fract_z
_atom_site_U_iso_or_equiv
_atom_site_occupancy
_atom_site_thermal_displace_type
O1 0.5225(2) 0.19960(5) 0.7488(3) 0.0582(9) 1.00 Uij
C2 0.6244(3) 0.16810(5) 0.6322(4) 0.041(1) 1.00 Uij
C3 0.5677(2) 0.04210(6) 0.5157(3) 0.040(1) 1.00 Uij
C4 0.5273(2) 0.12280(6) 0.6403(3) 0.044(1) 1.00 Uij
O5 0.8765(3) 0.23280(6) 0.4885(3) 0.093(1) 1.00 Uij
C6 0.8164(2) 0.17030(5) 0.7158(3) 0.0377(9) 1.00 Uij
C7 0.8505(3) 0.16680(7) 0.9494(4) 0.056(1) 1.00 Uij
C8 0.4698(3) 0.02810(8) 0.3393(4) 0.055(1) 1.00 Uij
C9 0.6013(2) 0.01100(7) 0.6672(5) 0.050(1) 1.00 Uij
C10 0.5390(3) -0.03220(7) 0.6527(5) 0.059(1) 1.00 Uij
C11 0.6446(2) 0.08860(5) 0.5311(4) 0.040(1) 1.00 Uij
C12 0.4956(3) 0.10920(6) 0.8710(3) 0.059(1) 1.00 Uij
C13 0.4024(3) -0.01440(8) 0.3222(4) 0.062(1) 1.00 Uij
C14 0.4388(2) -0.04340(6) 0.4867(5) 0.055(1) 1.00 Uij
C15 0.3520(2) 0.12870(6) 0.5230(4) 0.054(1) 1.00 Uij
C16 0.8977(3) 0.21580(8) 0.6546(5) 0.067(1) 1.00 Uij
C17 1.0136(3) 0.22980(9) 0.8347(4) 0.072(2) 1.00 Uij
C18 1.0256(3) 0.19220(9) 0.9903(4) 0.074(2) 1.00 Uij
H11A 0.759(2) 0.0895(5) 0.598(3) 0.000(4) 1.00 Uiso
H2 0.634(3) 0.1730(8) 0.500(5) 0.032(8) 1.00 Uiso
H6 0.902(2) 0.1496(6) 0.633(3) 0.013(4) 1.00 Uiso
H11B 0.664(3) 0.0955(6) 0.402(4) 0.010(5) 1.00 Uiso
H1 0.580(2) 0.2139(7) 0.711(4) 0.002(6) 1.00 Uiso
H7A 0.860(3) 0.1365(8) 0.993(4) 0.08(1) 1.00 Uiso
H7B 0.772(2) 0.1824(5) 1.022(3) 0.005(4) 1.00 Uiso
H18A 1.12560 0.17370 0.95990 0.16(2) 1.00 Uiso
H18B 1.03370 0.20250 1.13490 0.12(1) 1.00 Uiso
H17A 0.957(3) 0.252(1) 0.896(4) 0.040(7) 1.00 Uiso
H17B 1.12900 0.23750 0.78260 0.036(6) 1.00 Uiso
H12A 0.437(3) 0.0811(8) 0.876(4) 0.08(1) 1.00 Uiso
H12B 0.42410 0.13100 0.94070 0.040(6) 1.00 Uiso
H12C 0.60720 0.10710 0.94330 0.068(9) 1.00 Uiso
H15A 0.29320 0.10070 0.52840 0.063(8) 1.00 Uiso
H15B 0.37140 0.13760 0.37780 0.050(7) 1.00 Uiso
H15C 0.265(3) 0.1502(8) 0.583(4) 0.037(7) 1.00 Uiso
H8 0.44910 0.04860 0.22490 0.028(6) 1.00 Uiso
H13 0.33350 -0.02310 0.20070 0.048(8) 1.00 Uiso
H10 0.56930 -0.05360 0.75980 0.10(1) 1.00 Uiso
H9 0.661(3) 0.0190(6) 0.784(4) 0.014(6) 1.00 Uiso
H14 0.391(4) -0.073(1) 0.481(6) 0.0500(4) 1.00 Uiso

loop_
_geom_angle_atom_site_label_1
_geom_angle_atom_site_label_2
_geom_angle_atom_site_label_3
_geom_angle
O1 C2 C4 108.5(2)
O1 C2 C6 107.8(2)
C4 C2 C6 118.1(2)
C8 C3 C9 116.2(2)
C8 C3 C11 122.1(2)
C9 C3 C11 121.5(2)
C2 C4 C11 108.0(2)
C2 C4 C12 110.1(2)
C2 C4 C15 106.9(2)
C11 C4 C12 109.5(2)
C11 C4 C15 111.6(2)
C12 C4 C15 110.6(2)
C2 C6 C7 119.5(2)
C2 C6 C16 109.0(2)
C7 C6 C16 103.7(2)
C6 C7 C18 105.9(2)
C3 C8 C13 122.5(3)
C3 C9 C10 122.7(3)
C9 C10 C14 118.9(3)
C3 C11 C4 115.6(2)
C8 C13 C14 117.2(3)
C10 C14 C13 122.3(2)
O5 C16 C6 123.6(3)
O5 C16 C17 128.9(3)
C6 C16 C17 107.3(3)
C16 C17 C18 108.2(3)
C7 C18 C17 102.5(2)
C2 O1 H1 84.1(18)
O1 C2 H2 115.6(17)
C4 C2 H2 103.2(17)
C6 C2 H2 104.1(18)
C2 C6 H6 113.1(11)
C7 C6 H6 109.7(11)
C16 C6 H6 99.4(10)
C6 C7 H7A 111.0(15)
C6 C7 H7B 110.6(13)
C18 C7 H7A 111.4(15)
C18 C7 H7B 102.9(11)
H7A C7 H7B 114.4(19)
C3 C8 H8 118.8(3)
C13 C8 H8 118.7(3)
C3 C9 H9 118.6(12)
C10 C9 H9 118.6(12)
C9 C10 H10 120.4(3)
C14 C10 H10 120.7(3)
C3 C11 H11A 113.4(9)
C3 C11 H11B 103.4(14)
C4 C11 H11A 107.9(10)
C4 C11 H11B 111.2(14)
H11A C11 H11B 104.8(17)
C4 C12 H12A 110.2(15)
C4 C12 H12B 109.6(2)
C4 C12 H12C 109.1(2)
H12A C12 H12B 109.4(15)
H12A C12 H12C 109.4(15)
H12B C12 H12C 109.1(3)
C8 C13 H13 121.0(3)
C14 C13 H13 121.7(3)
C10 C14 H14 118.9(21)
C13 C14 H14 118.8(21)
C4 C15 H15A 106.4(2)
C4 C15 H15B 110.9(2)
C4 C15 H15C 117.8(14)
H15A C15 H15B 110.6(3)
H15A C15 H15C 104.8(14)
H15B C15 H15C 106.1(14)
C16 C17 H17A 105.1(16)
C16 C17 H17B 110.2(3)
C18 C17 H17A 109.0(18)
C18 C17 H17B 110.5(3)
H17A C17 H17B 113.6(17)
C7 C18 H18A 110.5(3)
C7 C18 H18B 111.8(3)
C17 C18 H18A 111.1(3)
C17 C18 H18B 111.8(3)
H18A C18 H18B 109.0(3)

loop_
_geom_bond_atom_site_label_1
_geom_bond_atom_site_label_2
_geom_bond_distance
O1 C2 1.427(3)
C2 C4 1.556(3)
C2 C6 1.545(3)
C3 C8 1.397(4)
C3 C9 1.361(4)
C3 C11 1.526(3)
C4 C11 1.525(3)
C4 C12 1.522(3)
C4 C15 1.527(3)
O5 C16 1.172(4)
C6 C7 1.491(4)
C6 C16 1.556(3)
C7 C18 1.553(4)
C8 C13 1.388(4)
C9 C10 1.393(3)
C10 C14 1.331(4)
C13 C14 1.382(4)
C16 C17 1.491(4)
C17 C18 1.501(4)
O1 H1 0.66(2)
C2 H2 0.84(3)
C6 H6 1.04(2)
C7 H7A 0.96(3)
C7 H7B 0.88(2)
C8 H8 0.961(3)
C9 H9 0.90(3)
C10 H10 0.960(3)
C11 H11A 0.96(2)
C11 H11B 0.85(3)
C12 H12A 0.96(3)
C12 H12B 0.958(2)
C12 H12C 0.960(3)
C13 H13 0.960(3)
C14 H14 0.96(3)
C15 H15A 0.958(2)
C15 H15B 0.960(3)
C15 H15C 1.00(3)
C17 H17A 0.89(3)
C17 H17B 0.961(3)
C18 H18A 0.960(3)
C18 H18B 0.960(3)

loop_
_geom_contact_atom_site_label_1
_geom_contact_atom_site_label_2
_geom_contact_distance
_geom_contact_site_symmetry_1
_geom_contact_site_symmetry_2
O1 O5 2.760(3) 1_555 3_456
O1 C17 3.374(3) 1_555 3_457
O1 H17A 2.71(3) 1_555 3_457
C3 C9 3.691(3) 1_555 2_654
C3 C10 3.757(3) 1_555 2_654
C3 H10 3.199(2) 1_555 2_654
C3 H9 3.12(2) 1_555 2_654
O5 H1 2.56(2) 1_555 3_556
O5 H18B 2.677(2) 1_555 1_554
O5 H17B 2.683(2) 1_555 3_456
C8 C9 3.618(3) 1_555 2_654
C8 C10 3.897(3) 1_555 2_654
C8 C12 3.831(3) 1_555 1_554
C8 C14 3.828(3) 1_555 2_554
C8 H9 3.15(2) 1_555 2_654
C9 C9 3.915(4) 1_555 2_654
C9 C9 3.915(4) 1_555 2_655
C9 C13 3.933(3) 1_555 2_555
C9 C13 3.879(3) 1_555 2_655
C9 H9 3.13(2) 1_555 2_654
C10 C11 3.777(3) 1_555 2_655
C10 C13 3.777(3) 1_555 2_555
C11 H10 2.949(2) 1_555 2_654
C12 C14 3.910(3) 1_555 2_555
C12 H8 2.900(2) 1_555 1_556
C12 H14 3.20(3) 1_555 2_555
C13 C13 3.987(3) 1_555 2_554
C13 C13 3.987(3) 1_555 2_555
C13 C14 3.761(3) 1_555 2_554
C13 H13 3.178(2) 1_555 2_555
C14 H12A 3.14(2) 1_555 2_554
C14 H13 3.177(2) 1_555 2_555
H12A H8 2.40(2) 1_555 1_556
O1 O5 2.760(3) 1_555 3_456
O1 C17 3.374(3) 1_555 3_457
O1 H17A 2.71(3) 1_555 3_457
C3 C9 3.691(3) 1_555 2_654
C3 C10 3.757(3) 1_555 2_654
C3 H10 3.199(2) 1_555 2_654
C3 H9 3.12(2) 1_555 2_654
O5 H1 2.56(2) 1_555 3_556
O5 H18B 2.677(2) 1_555 1_554
O5 H17B 2.683(2) 1_555 3_456
C8 C9 3.618(3) 1_555 2_654
C8 C10 3.897(3) 1_555 2_654
C8 C12 3.831(3) 1_555 1_554
C8 C14 3.828(3) 1_555 2_554
C8 H9 3.15(2) 1_555 2_654
C9 C9 3.915(4) 1_555 2_654
C9 C9 3.915(4) 1_555 2_655
C9 C13 3.933(3) 1_555 2_555
C9 C13 3.879(3) 1_555 2_655
C9 H9 3.13(2) 1_555 2_654
C10 C11 3.777(3) 1_555 2_655
C10 C13 3.777(3) 1_555 2_555
C11 H10 2.949(2) 1_555 2_654
C12 C14 3.910(3) 1_555 2_555
C12 H8 2.900(2) 1_555 1_556
C12 H14 3.20(3) 1_555 2_555
C13 C13 3.987(3) 1_555 2_554
C13 C13 3.987(3) 1_555 2_555
C13 C14 3.761(3) 1_555 2_554
C13 H13 3.178(2) 1_555 2_555
C14 H12A 3.14(2) 1_555 2_554
C14 H13 3.177(2) 1_555 2_555
H12A H8 2.40(2) 1_555 1_556

loop_
_geom_torsion_atom_site_label_1
_geom_torsion_atom_site_label_2
_geom_torsion_atom_site_label_3
_geom_torsion_atom_site_label_4
_geom_torsion
O1 C2 C4 C11 -175.4(3)
O1 C2 C4 C12 -55.9(2)
O1 C2 C4 C15 64.3(2)
O1 C2 C6 C7 51.8(2)
O1 C2 C6 C16 -67.1(2)
C4 C2 C6 C7 -71.4(3)
C6 C2 C4 C11 -52.5(2)
C6 C2 C4 C12 67.0(2)
C6 C2 C4 C15 -172.8(3)
C4 C2 C6 C16 169.7(3)
C8 C3 C9 C10 -1.6(3)
C9 C3 C8 C13 3.1(3)
C8 C3 C11 C4 91.7(3)
C11 C3 C8 C13 178.7(4)
C9 C3 C11 C4 -92.9(3)
C11 C3 C9 C10 -177.2(4)
C2 C4 C11 C3 -177.7(3)
C12 C4 C11 C3 62.4(2)
C15 C4 C11 C3 -60.5(2)
C2 C6 C7 C18 -152.7(3)
C2 C6 C16 O5 -41.4(3)
C2 C6 C16 C17 143.4(3)
C7 C6 C16 O5 -169.7(4)
C7 C6 C16 C17 15.1(2)
C16 C6 C7 C18 -31.2(2)
C6 C7 C18 C17 35.8(2)
C3 C8 C13 C14 -1.3(3)
C3 C9 C10 C14 -1.7(3)
C9 C10 C14 C13 3.7(3)
C8 C13 C14 C10 -2.2(3)
O5 C16 C17 C18 -167.5(4)
C6 C16 C17 C18 7.4(2)
C16 C17 C18 C7 -25.8(3)
H1 O1 C2 C4 -172.8(18)
H1 O1 C2 C6 58.3(18)
H1 O1 C2 H2 -57.6(27)
O1 C2 C6 H6 -176.7(12)
C4 C2 C6 H6 60.1(12)
H2 C2 C4 C11 61.5(19)
H2 C2 C4 C12 -178.9(19)
H2 C2 C4 C15 -58.7(19)
H2 C2 C6 C7 175.0(19)
H2 C2 C6 C16 56.1(19)
H2 C2 C6 H6 -53.5(22)
C9 C3 C8 H8 -176.4(4)
C8 C3 C9 H9 -178.4(16)
C8 C3 C11 H11A -143.0(11)
C8 C3 C11 H11B -30.1(15)
C11 C3 C8 H8 -0.8(2)
C9 C3 C11 H11A 32.4(11)
C9 C3 C11 H11B 145.3(15)
C11 C3 C9 H9 5.9(15)
C2 C4 C11 H11A 54.2(10)
C2 C4 C11 H11B -60.2(15)
C2 C4 C12 H12A -179.3(16)
C2 C4 C12 H12B 60.1(2)
C2 C4 C12 H12C -59.2(2)
C2 C4 C15 H15A 179.9(3)
C2 C4 C15 H15B 59.5(2)
C2 C4 C15 H15C -62.9(16)
C12 C4 C11 H11A -65.7(11)
C12 C4 C11 H11B 179.9(15)
C11 C4 C12 H12A -60.8(16)
C11 C4 C12 H12B 178.7(3)
C11 C4 C12 H12C 59.3(2)
C15 C4 C11 H11A 171.5(11)
C15 C4 C11 H11B 57.1(15)
C11 C4 C15 H15A 62.0(2)
C11 C4 C15 H15B -58.4(2)
C11 C4 C15 H15C 179.2(16)
C15 C4 C12 H12A 62.7(16)
C15 C4 C12 H12B -57.8(2)
C15 C4 C12 H12C -177.2(3)
C12 C4 C15 H15A -60.2(2)
C12 C4 C15 H15B 179.4(3)
C12 C4 C15 H15C 56.9(16)
C2 C6 C7 H7A 86.2(16)
C2 C6 C7 H7B -42.0(12)
C16 C6 C7 H7A -152.2(16)
C16 C6 C7 H7B 79.6(12)
H6 C6 C7 C18 74.3(11)
H6 C6 C7 H7A -46.8(19)
H6 C6 C7 H7B -174.9(17)
H6 C6 C16 O5 77.2(11)
H6 C6 C16 C17 -98.0(11)
C6 C7 C18 H18A -82.8(3)
C6 C7 C18 H18B 155.6(3)
H7A C7 C18 C17 156.6(16)
H7A C7 C18 H18A 38.1(16)
H7A C7 C18 H18B -83.5(16)
H7B C7 C18 C17 -80.4(12)
H7B C7 C18 H18A 161.1(12)
H7B C7 C18 H18B 39.5(12)
C3 C8 C13 H13 178.8(4)
H8 C8 C13 C14 178.2(4)
H8 C8 C13 H13 -1.7(3)
C3 C9 C10 H10 177.5(4)
H9 C9 C10 C14 175.1(16)
H9 C9 C10 H10 -5.7(15)
C9 C10 C14 H14 -176.6(22)
H10 C10 C14 C13 -175.5(4)
H10 C10 C14 H14 4.2(22)
C8 C13 C14 H14 178.1(22)
H13 C13 C14 C10 177.7(4)
H13 C13 C14 H14 -2.0(22)
O5 C16 C17 H17A 76.2(18)
O5 C16 C17 H17B -46.6(3)
C6 C16 C17 H17A -108.9(18)
C6 C16 C17 H17B 128.3(3)
C16 C17 C18 H18B -145.7(4)
H17A C17 C18 C7 87.9(18)
H17A C17 C18 H18A -154.0(18)
H17A C17 C18 H18B -31.9(18)
H17B C17 C18 C7 -146.6(3)
H17B C17 C18 H18A -28.5(3)
H17B C17 C18 H18B 93.6(3)

loop_
_cod_related_entry_id
_cod_related_entry_database
_cod_related_entry_code
1 ChemSpider 30660566
